data_4124571
loop_
_publ_author_name
'Li, Huizhen'
'Ma, Nana'
'Meng, Wenjuan'
'Gallucci, Judith'
'Qiu, Yongqing'
'Li, Shujun'
'Zhao, Qianyi'
'Zhang, Jie'
'Zhao, Ji-Cheng'
'Chen, Xuenian'

_publ_section_title
;
 Formation Mechanisms, Structure, Solution Behavior, and Reactivity of
 Aminodiborane.
;
_journal_issue 38
_journal_name_full 'Journal of the American Chemical Society'
_journal_page_first 12406
_journal_page_last 12414
_journal_paper_doi 10.1021/jacs.5b08033
_journal_volume 137
_journal_year 2015
_chemical_formula_moiety 'C4 H8 O, B2 H7 N'
_chemical_formula_sum 'C4 H15 B2 N O'
_chemical_formula_weight 114.79
_space_group_IT_number 11
_symmetry_cell_setting monoclinic
_symmetry_Int_Tables_number 11
_symmetry_space_group_name_Hall '-P 2yb'
_symmetry_space_group_name_H-M 'P 1 21/m 1'
_atom_sites_solution_hydrogens mixed
_atom_sites_solution_primary direct
_audit_conform_dict_location ftp://ftp.iucr.org/pub/cif_core.dic
_audit_conform_dict_name cif_core.dic
_audit_conform_dict_version 2.4.3
_audit_creation_date 2015-03-03T11:29:23-00:00
_audit_creation_method 'WinGX routine CIF_UPDATE'
_cell_angle_alpha 90
_cell_angle_beta 94.742(2)
_cell_angle_gamma 90
_cell_formula_units_Z 4
_cell_length_a 7.9776(4)
_cell_length_b 10.4105(4)
_cell_length_c 9.8963(5)
_cell_measurement_reflns_used 1077
_cell_measurement_temperature 200(2)
_cell_measurement_theta_max 22.46
_cell_measurement_theta_min 1.00
_cell_measurement_wavelength 0.71073
_cell_volume 819.08(7)
_computing_cell_refinement 'HKL Scalepack (Otwinowski & Minor 1997)'
_computing_data_collection 'Collect (Bruker AXS BV, 1997-2004)'
_computing_data_reduction 'HKL Denzo and Scalepack (Otwinowski & Minor 1997)'
_computing_molecular_graphics 'Ortep for Windows (Farrugia, 2012)'
_computing_publication_material 'WinGX publication routines (Farrugia, 2012)'
_computing_structure_refinement 'SHELXL-2014/7 (Sheldrick, 2014)'
_computing_structure_solution 'SHELXT-2014/5 (Sheldrick, 2014)'
_diffrn_ambient_temperature 200(2)
_diffrn_detector 'CCD plate'
_diffrn_measured_fraction_theta_full 0.988
_diffrn_measured_fraction_theta_max 0.988
_diffrn_measurement_device '95mm CCD camera on \k-goniostat'
_diffrn_measurement_device_type 'Nonius KappaCCD'
_diffrn_measurement_method 'phi and omega scans'
_diffrn_radiation_monochromator 'horizonally mounted graphite crystal'
_diffrn_radiation_probe x-ray
_diffrn_radiation_type MoK\a
_diffrn_radiation_wavelength 0.71073
_diffrn_reflns_av_R_equivalents 0.059
_diffrn_reflns_Laue_measured_fraction_full 0.988
_diffrn_reflns_Laue_measured_fraction_max 0.988
_diffrn_reflns_limit_h_max 8
_diffrn_reflns_limit_h_min -8
_diffrn_reflns_limit_k_max 11
_diffrn_reflns_limit_k_min -11
_diffrn_reflns_limit_l_max 10
_diffrn_reflns_limit_l_min -10
_diffrn_reflns_number 5737
_diffrn_reflns_point_group_measured_fraction_full 0.988
_diffrn_reflns_point_group_measured_fraction_max 0.988
_diffrn_reflns_theta_full 22.48
_diffrn_reflns_theta_max 22.48
_diffrn_reflns_theta_min 2.065
_diffrn_source 'Enraf Nonius FR590'
_exptl_absorpt_coefficient_mu 0.059
_exptl_absorpt_correction_type multi-scan
_exptl_absorpt_process_details 'HKL Scalepack (Otwinowski & Minor, 1997)'
_exptl_crystal_colour colorless
_exptl_crystal_density_diffrn 0.931
_exptl_crystal_density_method 'not measured'
_exptl_crystal_description chunk
_exptl_crystal_F_000 256
_refine_diff_density_max 0.216
_refine_diff_density_min -0.153
_refine_diff_density_rms 0.03
_refine_ls_extinction_method none
_refine_ls_goodness_of_fit_ref 1.062
_refine_ls_hydrogen_treatment mixed
_refine_ls_matrix_type full
_refine_ls_number_constraints 0
_refine_ls_number_parameters 123
_refine_ls_number_reflns 1128
_refine_ls_number_restraints 6
_refine_ls_restrained_S_all 1.07
_refine_ls_R_factor_all 0.0903
_refine_ls_R_factor_gt 0.0621
_refine_ls_shift/su_max 0
_refine_ls_shift/su_mean 0
_refine_ls_structure_factor_coef Fsqd
_refine_ls_weighting_details 'w=1/[\s^2^(Fo^2^)+(0.0813P)^2^+0.3639P] where P=(Fo^2^+2Fc^2^)/3'
_refine_ls_weighting_scheme calc
_refine_ls_wR_factor_gt 0.1617
_refine_ls_wR_factor_ref 0.1829
_reflns_number_gt 777
_reflns_number_total 1128
_reflns_threshold_expression 'I > 2\s(I)'
_cod_data_source_file ja5b08033_si_002.cif
_cod_data_source_block ADBTHF
_cod_original_sg_symbol_H-M 'P 21/m'
_cod_database_code 4124571

loop_
_symmetry_equiv_pos_as_xyz
'x, y, z'
'-x, y+1/2, -z'
'-x, -y, -z'
'x, -y-1/2, z'

loop_
_atom_site_label
_atom_site_type_symbol
_atom_site_fract_x
_atom_site_fract_y
_atom_site_fract_z
_atom_site_U_iso_or_equiv
_atom_site_adp_type
_atom_site_occupancy
_atom_site_calc_flag
_atom_site_disorder_assembly
_atom_site_disorder_group
O1 O 0.3818(3) 0.75 0.5634(3) 0.0686(9) Uani 1 d . .
O2 O 0.8377(3) 0.75 0.1859(3) 0.0750(10) Uani 1 d A .
N1 N 0.0076(5) 0.75 0.4684(4) 0.0723(12) Uani 1 d . .
N2 N 0.4907(5) 0.75 0.2880(4) 0.0662(11) Uani 1 d . .
C1 C 0.4143(4) 0.8599(3) 0.6482(3) 0.0761(10) Uani 1 d . .
H1A H 0.3379 0.9314 0.6187 0.091 Uiso 1 calc . .
H1B H 0.532 0.8892 0.6444 0.091 Uiso 1 calc . .
C2 C 0.3849(7) 0.8189(4) 0.7854(3) 0.1214(16) Uani 1 d . .
H2A H 0.4747 0.8519 0.8513 0.146 Uiso 1 calc . .
H2B H 0.2754 0.8519 0.8108 0.146 Uiso 1 calc . .
C3 C 0.8573(4) 0.6389(3) 0.1044(4) 0.0875(11) Uani 1 d . .
H1C3 H 0.7473 0.5968 0.0818 0.105 Uiso 0.57(3) calc A 1
H2C3 H 0.9341 0.5765 0.1529 0.105 Uiso 0.57(3) calc A 1
H3C3 H 0.7646 0.5777 0.1162 0.105 Uiso 0.43(3) calc A 2
H4C3 H 0.9649 0.5957 0.1333 0.105 Uiso 0.43(3) calc A 2
C4A C 0.928(2) 0.6843(15) -0.0193(13) 0.079(3) Uani 0.57(3) d A 1
H1C4 H 1.0445 0.6519 -0.0222 0.094 Uiso 0.57(3) calc A 1
H2C4 H 0.8599 0.6519 -0.1003 0.094 Uiso 0.57(3) calc A 1
C4B C 0.856(5) 0.675(2) -0.0353(17) 0.116(7) Uani 0.43(3) d A 2
H3C4 H 0.7541 0.6417 -0.0877 0.139 Uiso 0.43(3) calc A 2
H4C4 H 0.9566 0.6417 -0.0756 0.139 Uiso 0.43(3) calc A 2
B1 B -0.0941(6) 0.6594(5) 0.5497(5) 0.0806(12) Uani 1 d . .
B2 B 0.3701(5) 0.6593(4) 0.2087(4) 0.0777(11) Uani 1 d . .
H1N1 H 0.114(6) 0.75 0.491(4) 0.072(14) Uiso 1 d . .
H2N1 H -0.016(5) 0.75 0.391(5) 0.061(14) Uiso 1 d . .
H1N2 H 0.605(5) 0.75 0.269(4) 0.066(12) Uiso 1 d . .
H2N2 H 0.484(5) 0.75 0.379(5) 0.087(15) Uiso 1 d . .
H1B1 H -0.168(5) 0.75 0.603(4) 0.070(11) Uiso 1 d . .
H2B1 H -0.021(4) 0.607(3) 0.626(3) 0.100(11) Uiso 1 d . .
H3B1 H -0.196(4) 0.611(4) 0.490(3) 0.106(11) Uiso 1 d . .
H1B2 H 0.281(5) 0.75 0.155(4) 0.079(12) Uiso 1 d . .
H2B2 H 0.425(4) 0.614(3) 0.130(3) 0.086(9) Uiso 1 d . .
H3B2 H 0.276(4) 0.605(3) 0.270(3) 0.093(9) Uiso 1 d . .

loop_
_atom_site_aniso_label
_atom_site_aniso_U_11
_atom_site_aniso_U_22
_atom_site_aniso_U_33
_atom_site_aniso_U_23
_atom_site_aniso_U_13
_atom_site_aniso_U_12
O1 0.0698(19) 0.090(2) 0.0470(15) 0 0.0088(13) 0
O2 0.072(2) 0.100(3) 0.0539(16) 0 0.0136(14) 0
N1 0.049(2) 0.116(4) 0.051(2) 0 0.0044(19) 0
N2 0.051(2) 0.098(3) 0.049(2) 0 0.0050(17) 0
C1 0.075(2) 0.067(2) 0.087(2) 0.0019(19) 0.0114(16) -0.0011(16)
C2 0.197(5) 0.101(3) 0.066(2) -0.014(2) 0.011(2) 0.013(3)
C3 0.094(3) 0.074(2) 0.098(2) 0.001(2) 0.025(2) 0.0067(18)
C4A 0.088(7) 0.088(6) 0.062(4) -0.025(4) 0.019(4) -0.015(5)
C4B 0.166(19) 0.112(8) 0.069(5) -0.013(5) -0.001(7) -0.052(13)
B1 0.073(3) 0.086(3) 0.085(3) 0.000(3) 0.018(2) -0.002(2)
B2 0.078(3) 0.081(3) 0.073(2) 0.000(2) 0.001(2) 0.004(2)

loop_
_atom_type_symbol
_atom_type_description
_atom_type_scat_dispersion_real
_atom_type_scat_dispersion_imag
_atom_type_scat_source
C C 0.0033 0.0016 'International Tables Vol C Tables 4.2.6.8 and 6.1.1.4'
H H 0 0 'International Tables Vol C Tables 4.2.6.8 and 6.1.1.4'
B B 0.0013 0.0007 'International Tables Vol C Tables 4.2.6.8 and 6.1.1.4'
N N 0.0061 0.0033 'International Tables Vol C Tables 4.2.6.8 and 6.1.1.4'
O O 0.0106 0.006 'International Tables Vol C Tables 4.2.6.8 and 6.1.1.4'

loop_
_geom_angle_atom_site_label_1
_geom_angle_atom_site_label_2
_geom_angle_atom_site_label_3
_geom_angle
_geom_angle_site_symmetry_1
_geom_angle_site_symmetry_3
C1 O1 C1 106.3(3) . 4_575
C3 O2 C3 108.4(3) . 4_575
B1 N1 B1 76.8(4) 4_575 .
B1 N1 H1N1 115(2) 4_575 .
B1 N1 H1N1 115(2) . .
B1 N1 H2N1 115(2) 4_575 .
B1 N1 H2N1 115(2) . .
H1N1 N1 H2N1 114(4) . .
B2 N2 B2 76.9(4) 4_575 .
B2 N2 H1N2 118.4(16) 4_575 .
B2 N2 H1N2 118.4(16) . .
B2 N2 H2N2 115(2) 4_575 .
B2 N2 H2N2 115(2) . .
H1N2 N2 H2N2 110(4) . .
O1 C1 C2 106.0(3) . .
O1 C1 H1A 110.5 . .
C2 C1 H1A 110.5 . .
O1 C1 H1B 110.5 . .
C2 C1 H1B 110.5 . .
H1A C1 H1B 108.7 . .
C2 C2 C1 107.0(2) 4_575 .
C2 C2 H2A 110.3 4_575 .
C1 C2 H2A 110.3 . .
C2 C2 H2B 110.3 4_575 .
C1 C2 H2B 110.3 . .
H2A C2 H2B 108.6 . .
O2 C3 C4B 109.8(10) . .
O2 C3 C4A 106.2(7) . .
O2 C3 H1C3 110.5 . .
C4A C3 H1C3 110.5 . .
O2 C3 H2C3 110.5 . .
C4A C3 H2C3 110.5 . .
H1C3 C3 H2C3 108.7 . .
O2 C3 H3C3 109.7 . .
C4B C3 H3C3 109.7 . .
O2 C3 H4C3 109.7 . .
C4B C3 H4C3 109.7 . .
H3C3 C3 H4C3 108.2 . .
C4A C4A C3 108.8(6) 4_575 .
C4A C4A H1C4 109.9 4_575 .
C3 C4A H1C4 109.9 . .
C4A C4A H2C4 109.9 4_575 .
C3 C4A H2C4 109.9 . .
H1C4 C4A H2C4 108.3 . .
C3 C4B C4B 105.3(9) . 4_575
C3 C4B H3C4 110.7 . .
C4B C4B H3C4 110.7 4_575 .
C3 C4B H4C4 110.7 . .
C4B C4B H4C4 110.7 4_575 .
H3C4 C4B H4C4 108.8 . .
N1 B1 B1 51.58(19) . 4_575
N1 B1 H1B1 92.7(15) . .
B1 B1 H1B1 41.1(14) 4_575 .
N1 B1 H2B1 114.0(18) . .
B1 B1 H2B1 120.5(19) 4_575 .
H1B1 B1 H2B1 109(2) . .
N1 B1 H3B1 114.0(18) . .
B1 B1 H3B1 117.4(19) 4_575 .
H1B1 B1 H3B1 103(3) . .
H2B1 B1 H3B1 120(3) . .
N2 B2 B2 51.57(18) . 4_575
N2 B2 H1B2 93.7(15) . .
B2 B2 H1B2 42.1(14) 4_575 .
N2 B2 H2B2 112.4(17) . .
B2 B2 H2B2 117.0(18) 4_575 .
H1B2 B2 H2B2 106(2) . .
N2 B2 H3B2 116.5(15) . .
B2 B2 H3B2 119.5(16) 4_575 .
H1B2 B2 H3B2 103(2) . .
H2B2 B2 H3B2 120(2) . .

loop_
_geom_bond_atom_site_label_1
_geom_bond_atom_site_label_2
_geom_bond_distance
_geom_bond_site_symmetry_2
O1 C1 1.430(3) .
O1 C1 1.430(3) 4_575
O2 C3 1.426(4) .
O2 C3 1.426(4) 4_575
N1 B1 1.517(5) 4_575
N1 B1 1.517(5) .
N1 H1N1 0.86(5) .
N1 H2N1 0.78(4) .
N2 B2 1.519(5) 4_575
N2 B2 1.519(5) .
N2 H1N2 0.95(4) .
N2 H2N2 0.90(5) .
C1 C2 1.462(5) .
C1 H1A 0.99 .
C1 H1B 0.99 .
C2 C2 1.434(8) 4_575
C2 H2A 0.99 .
C2 H2B 0.99 .
C3 C4B 1.433(17) .
C3 C4A 1.468(12) .
C3 H1C3 0.99 .
C3 H2C3 0.99 .
C3 H3C3 0.99 .
C3 H4C3 0.99 .
C4A C4A 1.37(3) 4_575
C4A H1C4 0.99 .
C4A H2C4 0.99 .
C4B C4B 1.56(5) 4_575
C4B H3C4 0.99 .
C4B H4C4 0.99 .
B1 B1 1.886(10) 4_575
B1 H1B1 1.25(3) .
B1 H2B1 1.07(3) .
B1 H3B1 1.08(4) .
B2 B2 1.889(9) 4_575
B2 H1B2 1.27(3) .
B2 H2B2 1.04(3) .
B2 H3B2 1.15(3) .

loop_
_geom_hbond_atom_site_label_D
_geom_hbond_atom_site_label_H
_geom_hbond_atom_site_label_A
_geom_hbond_distance_DH
_geom_hbond_distance_HA
_geom_hbond_distance_DA
_geom_hbond_angle_DHA
_geom_hbond_site_symmetry_A
N1 H1N1 O1 0.86(5) 2.20(5) 3.055(5) 176(4) .
N1 H2N1 O2 0.78(4) 2.26(5) 3.005(5) 163(4) 1_455
N2 H1N2 O2 0.95(4) 2.09(4) 3.025(5) 168(3) .
N2 H2N2 O1 0.90(5) 2.06(5) 2.928(5) 160(4) .

loop_
_geom_torsion_atom_site_label_1
_geom_torsion_atom_site_label_2
_geom_torsion_atom_site_label_3
_geom_torsion_atom_site_label_4
_geom_torsion
_geom_torsion_site_symmetry_1
_geom_torsion_site_symmetry_4
C1 O1 C1 C2 -27.1(4) 4_575 .
O1 C1 C2 C2 16.6(3) . 4_575
C3 O2 C3 C4B -11.5(17) 4_575 .
C3 O2 C3 C4A 13.0(8) 4_575 .
O2 C3 C4A C4A -8.0(5) . 4_575
O2 C3 C4B C4B 7.0(10) . 4_575
